data_2208775
loop_
_publ_author_name
'Wang, Zi-Liang'
'Wei, Lin-Heng'
'Li, Ming-Xue'
'Niu, Jing-Yang'

_publ_section_title
;
 Hexamethylenediammonium bis(saccharinate): supramolecular assembly
 <i>via</i> hydrogen bonds
;
_journal_coeditor_code YA6280
_journal_issue 4
_journal_name_full 'Acta Crystallographica Section E'
_journal_page_first o1314
_journal_page_last o1316
_journal_paper_doi 10.1107/S1600536806008051
_journal_volume 62
_journal_year 2006
_chemical_formula_iupac 'C6 H18 N2 2+, 2C7 H4 N O3 S -'
_chemical_formula_moiety 'C6 H18 N2 2+, 2C7 H4 N O3 S -'
_chemical_formula_sum 'C20 H26 N4 O6 S2'
_chemical_formula_weight 476.52
_chemical_name_systematic
;
Hexamethylenediammonium bis(saccharinate)
;
_space_group_IT_number 14
_symmetry_cell_setting monoclinic
_symmetry_space_group_name_Hall '-P 2ybc'
_symmetry_space_group_name_H-M 'P 1 21/c 1'
_atom_sites_solution_hydrogens geom
_atom_sites_solution_primary direct
_atom_sites_solution_secondary difmap
_audit_creation_method SHELXL-97
_cell_angle_alpha 90.00
_cell_angle_beta 96.499(2)
_cell_angle_gamma 90.00
_cell_formula_units_Z 4
_cell_length_a 11.4799(10)
_cell_length_b 11.5301(10)
_cell_length_c 16.9116(15)
_cell_measurement_reflns_used 3509
_cell_measurement_temperature 292(2)
_cell_measurement_theta_max 26.9
_cell_measurement_theta_min 2.4
_cell_volume 2224.1(3)
_computing_cell_refinement SMART
_computing_data_collection 'SMART (Bruker, 2001)'
_computing_data_reduction 'SAINT-Plus (Bruker, 2001)'
_computing_molecular_graphics 'PLATON (Spek, 2003)'
_computing_publication_material PLATON
_computing_structure_refinement 'SHELXL97 (Sheldrick, 1997)'
_computing_structure_solution 'SHELXS97 (Sheldrick, 1997)'
_diffrn_ambient_temperature 292(2)
_diffrn_measured_fraction_theta_full 0.997
_diffrn_measured_fraction_theta_max 0.997
_diffrn_measurement_device_type 'Bruker SMART APEX CCD area-detector'
_diffrn_measurement_method \w
_diffrn_radiation_monochromator graphite
_diffrn_radiation_source 'fine-focus sealed tube'
_diffrn_radiation_type MoK\a
_diffrn_radiation_wavelength 0.71073
_diffrn_reflns_av_R_equivalents 0.027
_diffrn_reflns_av_sigmaI/netI 0.032
_diffrn_reflns_limit_h_max 13
_diffrn_reflns_limit_h_min -11
_diffrn_reflns_limit_k_max 13
_diffrn_reflns_limit_k_min -13
_diffrn_reflns_limit_l_max 20
_diffrn_reflns_limit_l_min -20
_diffrn_reflns_number 10895
_diffrn_reflns_theta_full 25.0
_diffrn_reflns_theta_max 25.0
_diffrn_reflns_theta_min 2.4
_diffrn_standards_decay_% 0
_diffrn_standards_interval_count 0
_diffrn_standards_number 0
_exptl_absorpt_coefficient_mu 0.28
_exptl_absorpt_correction_type none
_exptl_absorpt_process_details '(SADABS; Sheldrick, 2001)'
_exptl_crystal_colour colorless
_exptl_crystal_density_diffrn 1.423
_exptl_crystal_density_method 'not measured'
_exptl_crystal_description irregular
_exptl_crystal_F_000 992
_exptl_crystal_size_max 0.20
_exptl_crystal_size_mid 0.20
_exptl_crystal_size_min 0.20
_refine_diff_density_max 0.43
_refine_diff_density_min -0.37
_refine_ls_extinction_method none
_refine_ls_goodness_of_fit_ref 1.08
_refine_ls_hydrogen_treatment constr
_refine_ls_matrix_type full
_refine_ls_number_parameters 310
_refine_ls_number_reflns 3907
_refine_ls_number_restraints 2
_refine_ls_restrained_S_all 1.08
_refine_ls_R_factor_all 0.063
_refine_ls_R_factor_gt 0.052
_refine_ls_shift/su_max 0.000
_refine_ls_shift/su_mean 0.000
_refine_ls_structure_factor_coef Fsqd
_refine_ls_weighting_details 'calc w=1/[\s^2^(Fo^2^)+(0.0922P)^2^+0.7478P] where P=(Fo^2^+2Fc^2^)/3'
_refine_ls_weighting_scheme calc
_refine_ls_wR_factor_gt 0.154
_refine_ls_wR_factor_ref 0.163
_reflns_number_gt 3116
_reflns_number_total 3907
_reflns_threshold_expression I>2\s(I)
_cod_data_source_file ya6280.cif
_cod_data_source_block I
_cod_depositor_comments
;
The following automatic conversions were performed:
'_symmetry_cell_setting' value 'Monoclinic' changed to 'monoclinic'
according to '/home/saulius/struct/CIF-dictionaries/cif_core.dic'
dictionary named 'cif_core.dic' version 2.4.1 from 2010-06-29.

Automatic conversion script
Id: cif_fix_enum 1527 2010-12-29 10:47:43Z saulius 

The following automatic conversions were performed:

'_symmetry_cell_setting' value 'Monoclinic' changed to 'monoclinic'
according to /home/saulius/struct/CIF-dictionaries/cif_core.dic
dictionary named 'cif_core.dic' version 2.4.1 from 2010-06-29.

Automatic conversion script
Id: cif_fix_values 1715 2011-07-08 13:25:40Z adriana 
;
_cod_original_sg_symbol_Hall '-P 2yc'
_cod_original_sg_symbol_H-M 'P 21/c'
_cod_database_code 2208775
_cod_database_fobs_code 2208775

loop_
_symmetry_equiv_pos_as_xyz
'x, y, z'
'-x, y+1/2, -z+1/2'
'-x, -y, -z'
'x, -y-1/2, z-1/2'

loop_
_atom_site_type_symbol
_atom_site_label
_atom_site_fract_x
_atom_site_fract_y
_atom_site_fract_z
_atom_site_U_iso_or_equiv
_atom_site_adp_type
_atom_site_calc_flag
_atom_site_refinement_flags
_atom_site_occupancy
_atom_site_disorder_assembly
_atom_site_disorder_group
S S1 0.28704(6) 0.22357(6) 0.17581(4) 0.0412(2) Uani d . 1 . .
S S2 0.78835(6) 0.25518(6) 0.17968(4) 0.0392(2) Uani d . 1 . .
C C1 0.2751(2) 0.2410(2) 0.07138(15) 0.0394(6) Uani d . 1 . .
C C2 0.3347(2) 0.1881(2) 0.01388(16) 0.0503(7) Uani d . 1 . .
H H2 0.3923 0.1326 0.0272 0.060 Uiso calc R 1 . .
C C3 0.3039(3) 0.2221(3) -0.06386(18) 0.0604(8) Uani d . 1 . .
H H3 0.3416 0.1884 -0.1040 0.072 Uiso calc R 1 . .
C C4 0.2181(3) 0.3052(3) -0.08382(17) 0.0568(8) Uani d . 1 . .
H H4 0.1999 0.3266 -0.1368 0.068 Uiso calc R 1 . .
C C5 0.1593(2) 0.3567(2) -0.02559(15) 0.0470(7) Uani d . 1 . .
H H5 0.1011 0.4117 -0.0388 0.056 Uiso calc R 1 . .
C C6 0.1901(2) 0.3237(2) 0.05273(14) 0.0393(6) Uani d . 1 . .
C C7 0.1417(2) 0.3672(2) 0.12581(15) 0.0418(6) Uani d . 1 . .
C C8 0.7712(2) 0.2582(2) 0.07443(15) 0.0365(6) Uani d . 1 . .
C C9 0.8287(2) 0.3213(2) 0.02082(16) 0.0460(6) Uani d . 1 . .
H H9 0.8871 0.3746 0.0378 0.055 Uiso calc R 1 . .
C C10 0.7950(3) 0.3013(3) -0.05916(17) 0.0538(7) Uani d . 1 . .
H H10 0.8305 0.3430 -0.0969 0.065 Uiso calc R 1 . .
C C11 0.7095(3) 0.2205(2) -0.08420(16) 0.0520(7) Uani d . 1 . .
H H11 0.6890 0.2087 -0.1384 0.062 Uiso calc R 1 . .
C C12 0.6544(2) 0.1572(2) -0.02989(15) 0.0440(6) Uani d . 1 . .
H H12 0.5973 0.1026 -0.0468 0.053 Uiso calc R 1 . .
C C13 0.6863(2) 0.1772(2) 0.05023(14) 0.0359(5) Uani d . 1 . .
C C14 0.6419(2) 0.1190(2) 0.12024(14) 0.0403(6) Uani d . 1 . .
C C15 0.5272(3) 1.0239(2) 0.31722(15) 0.0500(7) Uani d . 1 . .
H H15A 0.5145 1.1070 0.3130 0.060 Uiso calc R 1 . .
H H15B 0.6110 1.0100 0.3242 0.060 Uiso calc R 1 . .
C C16 0.4733(2) 0.9778(3) 0.38790(15) 0.0505(7) Uani d . 1 . .
H H16A 0.3905 0.9970 0.3820 0.061 Uiso calc R 1 . .
H H16B 0.4800 0.8939 0.3886 0.061 Uiso calc R 1 . .
C C17 0.5283(3) 1.0241(3) 0.46506(16) 0.0540(7) Uani d . 1 . .
H H17A 0.5217 1.1080 0.4648 0.065 Uiso calc R 1 . .
H H17B 0.6111 1.0046 0.4715 0.065 Uiso calc R 1 . .
C C18 -0.0348(3) 0.9343(3) 0.16999(16) 0.0698(9) Uani d D 1 . .
N N1 0.1905(2) 0.3163(2) 0.19324(13) 0.0503(6) Uani d . 1 . .
N N2 0.6929(2) 0.1574(2) 0.19098(12) 0.0492(6) Uani d . 1 . .
N N3 0.4750(2) 0.9674(2) 0.24465(12) 0.0485(6) Uani d . 1 . .
H H3A 0.4877 0.8913 0.2484 0.073 Uiso calc R 1 . .
H H3B 0.5073 0.9954 0.2032 0.073 Uiso calc R 1 . .
H H3C 0.3982 0.9809 0.2381 0.073 Uiso calc R 1 . .
N N4 0.0226(2) 1.0030(2) 0.23799(14) 0.0547(6) Uani d . 1 A .
H H4A 0.0994 0.9896 0.2433 0.082 Uiso calc R 1 . .
H H4B -0.0067 0.9823 0.2824 0.082 Uiso calc R 1 . .
H H4C 0.0094 1.0781 0.2289 0.082 Uiso calc R 1 . .
O O1 0.25375(17) 0.10747(17) 0.19689(12) 0.0596(6) Uani d . 1 . .
O O2 0.40253(17) 0.25549(17) 0.21210(12) 0.0542(5) Uani d . 1 . .
O O3 0.06501(17) 0.44393(17) 0.12222(11) 0.0517(5) Uani d . 1 . .
O O4 0.75719(16) 0.36500(17) 0.21238(11) 0.0535(5) Uani d . 1 . .
O O5 0.90521(16) 0.21865(17) 0.20921(11) 0.0537(5) Uani d . 1 . .
O O6 0.56570(17) 0.04207(16) 0.11148(11) 0.0508(5) Uani d . 1 . .
C C19 0.0157(8) 0.9956(11) 0.0983(5) 0.054(2) Uani d PD 0.489(10) A 1
C C20 -0.0119(7) 1.0490(8) 0.0559(5) 0.071(3) Uani d P 0.489(10) A 1
C C19' 0.0190(9) 0.9368(12) 0.0904(5) 0.076(3) Uani d PD 0.511(10) A 2
C C20' -0.0416(6) 0.9336(8) 0.0262(4) 0.080(3) Uani d P 0.511(10) A 2

loop_
_atom_site_aniso_label
_atom_site_aniso_U_11
_atom_site_aniso_U_22
_atom_site_aniso_U_33
_atom_site_aniso_U_12
_atom_site_aniso_U_13
_atom_site_aniso_U_23
S1 0.0401(4) 0.0421(4) 0.0411(4) -0.0046(3) 0.0037(3) 0.0081(3)
S2 0.0384(4) 0.0401(4) 0.0384(4) 0.0038(3) 0.0010(3) -0.0069(2)
C1 0.0405(15) 0.0360(13) 0.0417(14) -0.0026(11) 0.0044(11) 0.0015(10)
C2 0.0473(16) 0.0504(16) 0.0548(17) 0.0061(13) 0.0122(13) -0.0021(13)
C3 0.066(2) 0.070(2) 0.0478(17) 0.0027(17) 0.0180(15) -0.0105(14)
C4 0.070(2) 0.0609(18) 0.0401(15) 0.0010(16) 0.0071(14) 0.0017(13)
C5 0.0544(17) 0.0457(15) 0.0403(14) 0.0022(13) 0.0024(12) 0.0025(12)
C6 0.0411(14) 0.0359(13) 0.0411(14) -0.0025(11) 0.0054(11) -0.0018(10)
C7 0.0399(14) 0.0437(14) 0.0424(14) -0.0027(12) 0.0069(11) -0.0050(11)
C8 0.0386(14) 0.0326(12) 0.0380(14) 0.0042(10) 0.0035(11) -0.0026(10)
C9 0.0426(15) 0.0390(14) 0.0575(17) -0.0039(12) 0.0109(12) 0.0005(12)
C10 0.0607(19) 0.0554(17) 0.0484(17) -0.0015(15) 0.0198(14) 0.0081(13)
C11 0.0642(19) 0.0577(17) 0.0349(14) -0.0012(15) 0.0096(13) -0.0012(12)
C12 0.0466(15) 0.0450(14) 0.0400(14) -0.0038(12) 0.0029(11) -0.0058(11)
C13 0.0377(13) 0.0330(12) 0.0376(13) 0.0031(10) 0.0069(10) -0.0005(10)
C14 0.0407(14) 0.0410(14) 0.0399(14) -0.0019(11) 0.0070(11) 0.0011(11)
C15 0.0527(17) 0.0545(16) 0.0431(15) -0.0012(13) 0.0062(12) 0.0057(12)
C16 0.0478(16) 0.0584(17) 0.0466(16) -0.0007(13) 0.0105(12) 0.0018(12)
C17 0.0493(17) 0.0655(19) 0.0485(16) -0.0033(14) 0.0116(13) -0.0006(14)
C18 0.073(2) 0.101(3) 0.0352(15) -0.003(2) 0.0046(14) 0.0073(16)
N1 0.0501(14) 0.0644(15) 0.0370(12) 0.0061(12) 0.0072(10) 0.0024(11)
N2 0.0526(14) 0.0592(14) 0.0356(12) -0.0081(12) 0.0042(10) 0.0012(10)
N3 0.0511(14) 0.0529(13) 0.0425(12) -0.0007(11) 0.0088(10) 0.0043(10)
N4 0.0516(14) 0.0572(14) 0.0576(14) 0.0110(12) 0.0160(11) 0.0160(12)
O1 0.0558(12) 0.0525(12) 0.0702(13) -0.0110(10) 0.0058(10) 0.0236(10)
O2 0.0455(12) 0.0574(12) 0.0567(12) -0.0068(9) -0.0077(9) 0.0070(9)
O3 0.0525(12) 0.0528(11) 0.0497(11) 0.0099(9) 0.0055(9) -0.0065(9)
O4 0.0550(12) 0.0513(11) 0.0531(11) 0.0089(9) 0.0015(9) -0.0196(9)
O5 0.0448(11) 0.0556(12) 0.0572(12) 0.0090(9) -0.0089(9) -0.0066(9)
O6 0.0528(11) 0.0520(11) 0.0479(11) -0.0153(9) 0.0068(9) 0.0013(9)
C19 0.071(5) 0.053(5) 0.043(4) 0.015(5) 0.024(4) 0.020(4)
C20 0.075(5) 0.079(6) 0.061(5) 0.017(4) 0.025(4) 0.012(4)
C19' 0.102(6) 0.075(7) 0.051(5) 0.034(6) 0.007(4) -0.004(5)
C20' 0.081(5) 0.127(7) 0.034(4) -0.028(5) 0.018(3) 0.005(4)

loop_
_atom_type_symbol
_atom_type_description
_atom_type_scat_dispersion_real
_atom_type_scat_dispersion_imag
_atom_type_scat_source
C C 0.0033 0.0016 'International Tables Vol C Tables 4.2.6.8 and 6.1.1.4'
H H 0.0000 0.0000 'International Tables Vol C Tables 4.2.6.8 and 6.1.1.4'
N N 0.0061 0.0033 'International Tables Vol C Tables 4.2.6.8 and 6.1.1.4'
O O 0.0106 0.0060 'International Tables Vol C Tables 4.2.6.8 and 6.1.1.4'
S S 0.1246 0.1234 'International Tables Vol C Tables 4.2.6.8 and 6.1.1.4'

loop_
_geom_angle_atom_site_label_1
_geom_angle_atom_site_label_2
_geom_angle_atom_site_label_3
_geom_angle_site_symmetry_1
_geom_angle_site_symmetry_3
_geom_angle
O2 S1 O1 . . 112.72(12)
O2 S1 N1 . . 112.05(13)
O1 S1 N1 . . 111.51(12)
O2 S1 C1 . . 111.04(12)
O1 S1 C1 . . 111.01(12)
N1 S1 C1 . . 97.59(11)
O5 S2 O4 . . 112.66(11)
O5 S2 N2 . . 112.11(12)
O4 S2 N2 . . 111.73(12)
O5 S2 C8 . . 110.34(12)
O4 S2 C8 . . 111.37(11)
N2 S2 C8 . . 97.72(11)
C6 C1 C2 . . 122.4(2)
C6 C1 S1 . . 106.28(18)
C2 C1 S1 . . 131.3(2)
C3 C2 C1 . . 116.7(3)
C3 C2 H2 . . 121.7
C1 C2 H2 . . 121.7
C2 C3 C4 . . 121.8(3)
C2 C3 H3 . . 119.1
C4 C3 H3 . . 119.1
C3 C4 C5 . . 120.7(3)
C3 C4 H4 . . 119.6
C5 C4 H4 . . 119.6
C6 C5 C4 . . 118.0(3)
C6 C5 H5 . . 121.0
C4 C5 H5 . . 121.0
C1 C6 C5 . . 120.5(2)
C1 C6 C7 . . 111.3(2)
C5 C6 C7 . . 128.3(2)
O3 C7 N1 . . 125.1(2)
O3 C7 C6 . . 121.6(2)
N1 C7 C6 . . 113.3(2)
C13 C8 C9 . . 122.3(2)
C13 C8 S2 . . 106.25(18)
C9 C8 S2 . . 131.4(2)
C10 C9 C8 . . 116.8(2)
C10 C9 H9 . . 121.6
C8 C9 H9 . . 121.6
C9 C10 C11 . . 121.5(3)
C9 C10 H10 . . 119.3
C11 C10 H10 . . 119.3
C12 C11 C10 . . 121.0(3)
C12 C11 H11 . . 119.5
C10 C11 H11 . . 119.5
C11 C12 C13 . . 118.2(2)
C11 C12 H12 . . 120.9
C13 C12 H12 . . 120.9
C8 C13 C12 . . 120.3(2)
C8 C13 C14 . . 111.2(2)
C12 C13 C14 . . 128.5(2)
O6 C14 N2 . . 124.8(2)
O6 C14 C13 . . 121.5(2)
N2 C14 C13 . . 113.7(2)
N3 C15 C16 . . 110.1(2)
N3 C15 H15A . . 109.6
C16 C15 H15A . . 109.6
N3 C15 H15B . . 109.6
C16 C15 H15B . . 109.6
H15A C15 H15B . . 108.1
C17 C16 C15 . . 113.5(2)
C17 C16 H16A . . 108.9
C15 C16 H16A . . 108.9
C17 C16 H16B . . 108.9
C15 C16 H16B . . 108.9
H16A C16 H16B . . 107.7
C16 C17 C17 . 3_676 112.1(3)
C16 C17 H17A . . 109.2
C17 C17 H17A 3_676 . 109.2
C16 C17 H17B . . 109.2
C17 C17 H17B 3_676 . 109.2
H17A C17 H17B . . 107.9
N4 C18 C19' . . 118.6(6)
N4 C18 C19 . . 100.8(5)
C19' C18 C19 . . 25.7(3)
C7 N1 S1 . . 111.58(17)
C14 N2 S2 . . 111.15(17)
C15 N3 H3A . . 109.5
C15 N3 H3B . . 109.5
H3A N3 H3B . . 109.5
C15 N3 H3C . . 109.5
H3A N3 H3C . . 109.5
H3B N3 H3C . . 109.5
C18 N4 H4A . . 109.5
C18 N4 H4B . . 109.5
H4A N4 H4B . . 109.5
C18 N4 H4C . . 109.5
H4A N4 H4C . . 109.5
H4B N4 H4C . . 109.5
C20 C19 C18 . . 137.6(10)
C20' C19' C18 . . 122.0(9)

loop_
_geom_bond_atom_site_label_1
_geom_bond_atom_site_label_2
_geom_bond_site_symmetry_2
_geom_bond_distance
S1 O2 . 1.4442(19)
S1 O1 . 1.4477(19)
S1 N1 . 1.591(2)
S1 C1 . 1.767(3)
S2 O5 . 1.4403(19)
S2 O4 . 1.4429(18)
S2 N2 . 1.598(2)
S2 C8 . 1.769(3)
C1 C6 . 1.376(4)
C1 C2 . 1.391(4)
C2 C3 . 1.379(4)
C2 H2 . 0.9300
C3 C4 . 1.387(4)
C3 H3 . 0.9300
C4 C5 . 1.389(4)
C4 H4 . 0.9300
C5 C6 . 1.385(3)
C5 H5 . 0.9300
C6 C7 . 1.498(3)
C7 O3 . 1.245(3)
C7 N1 . 1.347(3)
C8 C13 . 1.378(3)
C8 C9 . 1.387(4)
C9 C10 . 1.384(4)
C9 H9 . 0.9300
C10 C11 . 1.384(4)
C10 H10 . 0.9300
C11 C12 . 1.382(4)
C11 H11 . 0.9300
C12 C13 . 1.383(3)
C12 H12 . 0.9300
C13 C14 . 1.499(3)
C14 O6 . 1.243(3)
C14 N2 . 1.346(3)
C15 N3 . 1.457(3)
C15 C16 . 1.504(4)
C15 H15A . 0.9700
C15 H15B . 0.9700
C16 C17 . 1.483(4)
C16 H16A . 0.9700
C16 H16B . 0.9700
C17 C17 3_676 1.518(5)
C17 H17A . 0.9700
C17 H17B . 0.9700
C18 N4 . 1.488(4)
C18 C19' . 1.544(7)
C18 C19 . 1.571(6)
N3 H3A . 0.8900
N3 H3B . 0.8900
N3 H3C . 0.8900
N4 H4A . 0.8900
N4 H4B . 0.8900
N4 H4C . 0.8900
C19 C20 . 0.970(10)
C19' C20' . 1.223(12)
C20 C20' 3_575 1.593(12)

loop_
_geom_hbond_atom_site_label_D
_geom_hbond_atom_site_label_H
_geom_hbond_atom_site_label_A
_geom_hbond_site_symmetry_A
_geom_hbond_distance_DH
_geom_hbond_distance_HA
_geom_hbond_distance_DA
_geom_hbond_angle_DHA
N3 H3A O2 2_655 0.89 2.07 2.872(3) 148.9
N3 H3B O6 1_565 0.89 1.84 2.726(3) 174.2
N3 H3C O4 2_655 0.89 2.45 3.077(3) 127.7
N3 H3C O1 1_565 0.89 2.26 3.041(3) 146.5
N4 H4A O1 1_565 0.89 2.43 3.065(3) 128.4
N4 H4A O4 2_655 0.89 2.25 3.024(3) 145.5
N4 H4B O3 2 0.89 1.87 2.757(3) 177.7
N4 H4C O5 1_465 0.89 2.02 2.844(3) 153.6
